data_2210794
loop_
_publ_author_name
'Xie, Ming-Jin'
'Lo, Kong Mun'
'Ng, Seik Weng'

_publ_section_title
;
 Bis(di-2-pyridylmethanediol-\k^3^<i>N</i>,<i>N</i>',<i>O</i>)manganese(II)
 bis(acetate) tetrahydrate
;
_journal_coeditor_code SJ2128
_journal_issue 10
_journal_name_full 'Acta Crystallographica Section E'
_journal_page_first m2735
_journal_page_last m2736
_journal_paper_doi 10.1107/S1600536806038724
_journal_volume 62
_journal_year 2006
_chemical_formula_iupac '[Mn (C11 H10 N2 O2)2] (C2 H3 O2)2, 4H2 O'
_chemical_formula_moiety 'C22 H20 Mn N4 O4 2+, 2C2 H3 O2 -, 4H2 O'
_chemical_formula_sum 'C26 H34 Mn N4 O12'
_chemical_formula_weight 649.51
_chemical_name_systematic
;
Bis(di-2-pyridylmethanediol-\k^3^N,N',O)manganese(II)
bis(acetate) tetrahydrate
;
_space_group_IT_number 14
_symmetry_cell_setting monoclinic
_symmetry_space_group_name_Hall '-P 2yn'
_symmetry_space_group_name_H-M 'P 1 21/n 1'
_atom_sites_solution_hydrogens geom
_atom_sites_solution_primary direct
_atom_sites_solution_secondary difmap
_audit_creation_method SHELXL-97
_cell_angle_alpha 90.00
_cell_angle_beta 98.0180(10)
_cell_angle_gamma 90.00
_cell_formula_units_Z 2
_cell_length_a 8.6266(6)
_cell_length_b 7.8941(5)
_cell_length_c 23.137(2)
_cell_measurement_reflns_used 5397
_cell_measurement_temperature 295(2)
_cell_measurement_theta_max 27.2
_cell_measurement_theta_min 2.4
_cell_volume 1560.2(2)
_computing_cell_refinement 'SAINT (Bruker, 2004)'
_computing_data_collection 'APEX2 (Bruker, 2004)'
_computing_data_reduction SAINT
_computing_molecular_graphics 'X-SEED (Barbour, 2001)'
_computing_publication_material SHELXL97
_computing_structure_refinement 'SHELXL97 (Sheldrick, 1997)'
_computing_structure_solution
;
atomic coordinates taken from the isostructural Cu analog (Reinoso <i>et
al.</i>,  2003)
;
_diffrn_ambient_temperature 295(2)
_diffrn_measured_fraction_theta_full 1.00
_diffrn_measured_fraction_theta_max 1.00
_diffrn_measurement_device_type 'Bruker APEXII area-detector'
_diffrn_measurement_method '\f and \w'
_diffrn_radiation_monochromator graphite
_diffrn_radiation_source 'fine-focus sealed tube'
_diffrn_radiation_type MoK\a
_diffrn_radiation_wavelength 0.71073
_diffrn_reflns_av_R_equivalents 0.0218
_diffrn_reflns_av_sigmaI/netI 0.0186
_diffrn_reflns_limit_h_max 11
_diffrn_reflns_limit_h_min -11
_diffrn_reflns_limit_k_max 10
_diffrn_reflns_limit_k_min -10
_diffrn_reflns_limit_l_max 29
_diffrn_reflns_limit_l_min -29
_diffrn_reflns_number 13846
_diffrn_reflns_theta_full 27.2
_diffrn_reflns_theta_max 27.15
_diffrn_reflns_theta_min 1.78
_diffrn_standards_number 0
_exptl_absorpt_coefficient_mu 0.488
_exptl_absorpt_correction_T_max 0.896
_exptl_absorpt_correction_T_min 0.766
_exptl_absorpt_correction_type multi-scan
_exptl_absorpt_process_details '(SADABS; Sheldrick, 1996)'
_exptl_crystal_colour Brown--red
_exptl_crystal_density_diffrn 1.383
_exptl_crystal_density_method 'not measured'
_exptl_crystal_description 'Irregular block'
_exptl_crystal_F_000 678
_exptl_crystal_size_max 0.38
_exptl_crystal_size_mid 0.32
_exptl_crystal_size_min 0.23
_refine_diff_density_max 1.30
_refine_diff_density_min -0.37
_refine_ls_extinction_coef 0.013(3)
_refine_ls_extinction_expression Fc^*^=kFc[1+0.001xFc^2^\l^3^/sin(2\q)]^-1/4^
_refine_ls_extinction_method SHELXL97
_refine_ls_goodness_of_fit_ref 1.081
_refine_ls_hydrogen_treatment mixed
_refine_ls_matrix_type full
_refine_ls_number_parameters 222
_refine_ls_number_reflns 3439
_refine_ls_number_restraints 8
_refine_ls_restrained_S_all 1.080
_refine_ls_R_factor_all 0.0591
_refine_ls_R_factor_gt 0.0494
_refine_ls_shift/su_max 0.001
_refine_ls_shift/su_mean 0.000
_refine_ls_structure_factor_coef Fsqd
_refine_ls_weighting_details 'calc w=1/[\s^2^(Fo^2^)+(0.1162P)^2^+0.3929P] where P=(Fo^2^+2Fc^2^)/3'
_refine_ls_weighting_scheme calc
_refine_ls_wR_factor_gt 0.1614
_refine_ls_wR_factor_ref 0.1734
_reflns_number_gt 2798
_reflns_number_total 3439
_reflns_threshold_expression I>2\s(I)
_cod_data_source_file sj2128.cif
_cod_data_source_block I
_cod_depositor_comments
;
The following automatic conversions were performed:
'_symmetry_cell_setting' value 'Monoclinic' changed to 'monoclinic'
according to '/home/saulius/struct/CIF-dictionaries/cif_core.dic'
dictionary named 'cif_core.dic' version 2.4.1 from 2010-06-29.

Automatic conversion script
Id: cif_fix_enum 1527 2010-12-29 10:47:43Z saulius 

The following automatic conversions were performed:

'_symmetry_cell_setting' value 'Monoclinic' changed to 'monoclinic'
according to /home/saulius/struct/CIF-dictionaries/cif_core.dic
dictionary named 'cif_core.dic' version 2.4.1 from 2010-06-29.

Automatic conversion script
Id: cif_fix_values 1715 2011-07-08 13:25:40Z adriana 
;
_cod_original_sg_symbol_H-M 'P 21/n'
_cod_database_code 2210794
_cod_database_fobs_code 2210794

loop_
_symmetry_equiv_pos_as_xyz
'x, y, z'
'-x+1/2, y+1/2, -z+1/2'
'-x, -y, -z'
'x-1/2, -y-1/2, z-1/2'

loop_
_atom_site_type_symbol
_atom_site_label
_atom_site_fract_x
_atom_site_fract_y
_atom_site_fract_z
_atom_site_U_iso_or_equiv
_atom_site_adp_type
_atom_site_calc_flag
_atom_site_refinement_flags
_atom_site_occupancy
Mn Mn1 0.5000 0.5000 0.5000 0.0330(2) Uani d S 1
O O1 0.4613(2) 0.7602(2) 0.44555(8) 0.0515(5) Uani d D 1
O O2 0.2409(3) 0.9346(3) 0.43815(10) 0.0645(6) Uani d D 1
O O4 0.2284(3) 0.9216(4) 0.32511(11) 0.0849(8) Uani d . 1
O O3 0.4384(3) 0.7593(4) 0.33251(9) 0.0751(7) Uani d . 1
O O1W 0.7047(4) 0.6288(4) 0.29586(15) 0.0949(8) Uani d D 1
O O2W 0.9092(4) 0.8919(5) 0.28551(15) 0.0965(9) Uani d D 1
N N1 0.4193(3) 0.6701(3) 0.55412(9) 0.0506(5) Uani d . 1
N N2 0.2816(3) 0.4824(3) 0.45790(11) 0.0493(5) Uani d . 1
C C1 0.4467(4) 0.6654(4) 0.61231(12) 0.0626(7) Uani d . 1
H H1 0.5043 0.5761 0.6307 0.075 Uiso calc R 1
C C2 0.3911(4) 0.7913(5) 0.64600(13) 0.0718(9) Uani d . 1
H H2 0.4111 0.7869 0.6865 0.086 Uiso calc R 1
C C3 0.3058(4) 0.9227(5) 0.61842(15) 0.0711(9) Uani d . 1
H H3 0.2685 1.0085 0.6403 0.085 Uiso calc R 1
C C4 0.2755(4) 0.9273(4) 0.55817(14) 0.0618(7) Uani d . 1
H H4 0.2171 1.0147 0.5390 0.074 Uiso calc R 1
C C5 0.3349(3) 0.7975(3) 0.52725(11) 0.0499(6) Uani d . 1
C C6 0.2060(4) 0.3359(4) 0.44430(13) 0.0614(7) Uani d . 1
H H6 0.2560 0.2342 0.4553 0.074 Uiso calc R 1
C C7 0.0578(4) 0.3324(5) 0.41476(16) 0.0740(9) Uani d . 1
H H7 0.0074 0.2300 0.4053 0.089 Uiso calc R 1
C C8 -0.0148(4) 0.4819(5) 0.3995(2) 0.0770(11) Uani d . 1
H H8A -0.1154 0.4818 0.3789 0.092 Uiso calc R 1
C C9 0.0587(4) 0.6326(5) 0.41410(14) 0.0652(8) Uani d . 1
H H9A 0.0080 0.7350 0.4048 0.078 Uiso calc R 1
C C10 0.2092(3) 0.6294(4) 0.44286(11) 0.0489(6) Uani d . 1
C C11 0.3104(3) 0.7877(3) 0.46102(11) 0.0496(6) Uani d . 1
C C12 0.3359(4) 0.8474(4) 0.30341(13) 0.0663(8) Uani d . 1
C C13 0.3406(6) 0.8661(7) 0.23881(16) 0.1084(15) Uani d . 1
H H13A 0.2628 0.9466 0.2228 0.163 Uiso calc R 1
H H13B 0.3197 0.7586 0.2200 0.163 Uiso calc R 1
H H13C 0.4423 0.9052 0.2325 0.163 Uiso calc R 1
H H1O 0.454(4) 0.761(5) 0.4077(5) 0.076(10) Uiso d D 1
H H2O 0.225(5) 0.942(6) 0.4008(5) 0.099(14) Uiso d D 1
H H1W1 0.618(3) 0.673(6) 0.302(3) 0.18(3) Uiso d D 1
H H1W2 0.768(5) 0.707(5) 0.289(3) 0.16(3) Uiso d D 1
H H2W1 0.999(3) 0.938(7) 0.293(3) 0.15(2) Uiso d D 1
H H2W2 0.846(5) 0.962(6) 0.267(3) 0.18(3) Uiso d D 1

loop_
_atom_site_aniso_label
_atom_site_aniso_U_11
_atom_site_aniso_U_22
_atom_site_aniso_U_33
_atom_site_aniso_U_12
_atom_site_aniso_U_13
_atom_site_aniso_U_23
Mn1 0.0352(3) 0.0286(3) 0.0336(3) -0.00023(16) -0.00054(18) 0.00020(16)
O1 0.0570(10) 0.0483(10) 0.0497(10) -0.0058(8) 0.0094(8) 0.0037(8)
O2 0.0857(15) 0.0434(11) 0.0640(13) 0.0118(10) 0.0091(11) 0.0072(10)
O4 0.0827(17) 0.104(2) 0.0663(14) 0.0189(16) 0.0038(12) 0.0144(14)
O3 0.0739(14) 0.0960(18) 0.0556(12) 0.0097(13) 0.0092(10) 0.0063(11)
O1W 0.0770(18) 0.090(2) 0.117(2) -0.0004(17) 0.0123(16) -0.0084(18)
O2W 0.0751(18) 0.111(2) 0.104(2) -0.0018(18) 0.0148(15) 0.0180(18)
N1 0.0544(12) 0.0512(12) 0.0458(11) -0.0050(10) 0.0060(9) -0.0008(9)
N2 0.0530(13) 0.0406(12) 0.0534(13) -0.0057(9) 0.0044(10) 0.0005(8)
C1 0.0692(18) 0.0698(19) 0.0476(14) -0.0067(15) 0.0041(12) 0.0012(13)
C2 0.086(2) 0.082(2) 0.0494(15) -0.0158(19) 0.0158(14) -0.0107(15)
C3 0.084(2) 0.062(2) 0.072(2) -0.0118(17) 0.0297(17) -0.0221(16)
C4 0.0728(19) 0.0449(15) 0.0707(18) -0.0061(13) 0.0206(15) -0.0075(13)
C5 0.0535(14) 0.0433(13) 0.0538(14) -0.0086(11) 0.0105(11) -0.0015(11)
C6 0.0653(17) 0.0499(16) 0.0683(17) -0.0123(13) 0.0068(13) -0.0003(13)
C7 0.066(2) 0.068(2) 0.085(2) -0.0239(17) 0.0023(16) -0.0067(17)
C8 0.0488(18) 0.090(3) 0.087(3) -0.0133(16) -0.0091(17) 0.0040(18)
C9 0.0532(16) 0.071(2) 0.0696(18) 0.0047(15) 0.0026(13) 0.0081(16)
C10 0.0501(13) 0.0488(14) 0.0478(13) 0.0008(11) 0.0072(10) 0.0029(11)
C11 0.0580(15) 0.0391(13) 0.0513(13) 0.0019(11) 0.0066(11) 0.0027(10)
C12 0.0698(19) 0.071(2) 0.0564(16) -0.0037(16) 0.0025(14) 0.0047(14)
C13 0.137(4) 0.127(4) 0.061(2) 0.016(3) 0.012(2) 0.015(2)

loop_
_atom_type_symbol
_atom_type_description
_atom_type_scat_dispersion_real
_atom_type_scat_dispersion_imag
_atom_type_scat_source
C C 0.0033 0.0016 'International Tables Vol C Tables 4.2.6.8 and 6.1.1.4'
H H 0.0000 0.0000 'International Tables Vol C Tables 4.2.6.8 and 6.1.1.4'
N N 0.0061 0.0033 'International Tables Vol C Tables 4.2.6.8 and 6.1.1.4'
O O 0.0106 0.0060 'International Tables Vol C Tables 4.2.6.8 and 6.1.1.4'
Mn Mn 0.3368 0.7283 'International Tables Vol C Tables 4.2.6.8 and 6.1.1.4'

loop_
_geom_angle_atom_site_label_1
_geom_angle_atom_site_label_2
_geom_angle_atom_site_label_3
_geom_angle_site_symmetry_1
_geom_angle_site_symmetry_3
_geom_angle
_geom_angle_publ_flag
N1 Mn1 N2 . . 88.03(9) yes
N1 Mn1 N2 . 3_666 91.97(9) yes
N1 Mn1 O1 . . 73.94(8) yes
N1 Mn1 O1 . 3_666 106.06(8) yes
N2 Mn1 O1 . . 75.67(7) yes
N2 Mn1 O1 . 3_666 104.33(8) yes
N2 Mn1 N2 . 3_666 180 ?
N2 Mn1 N1 . 3_666 91.97(9) ?
N2 Mn1 N1 3_666 3_666 88.03(9) ?
N1 Mn1 N1 . 3_666 180 ?
N2 Mn1 O1 3_666 3_666 75.67(7) ?
N1 Mn1 O1 3_666 3_666 73.94(8) ?
N2 Mn1 O1 3_666 . 104.33(8) ?
N1 Mn1 O1 3_666 . 106.06(8) ?
O1 Mn1 O1 3_666 . 180 ?
C11 O1 Mn1 . . 93.64(13) ?
C11 O1 H1O . . 108(2) ?
Mn1 O1 H1O . . 121(2) ?
C11 O2 H2O . . 116(3) ?
H1W1 O1W H1W2 . . 109.5(18) ?
H2W1 O2W H2W2 . . 109.4(18) ?
C1 N1 C5 . . 119.8(2) ?
C1 N1 Mn1 . . 125.3(2) ?
C5 N1 Mn1 . . 114.93(16) ?
C10 N2 C6 . . 119.4(3) ?
C10 N2 Mn1 . . 116.02(17) ?
C6 N2 Mn1 . . 124.6(2) ?
N1 C1 C2 . . 121.3(3) ?
N1 C1 H1 . . 119.3 ?
C2 C1 H1 . . 119.3 ?
C3 C2 C1 . . 118.9(3) ?
C3 C2 H2 . . 120.5 ?
C1 C2 H2 . . 120.5 ?
C2 C3 C4 . . 120.1(3) ?
C2 C3 H3 . . 120.0 ?
C4 C3 H3 . . 120.0 ?
C3 C4 C5 . . 117.9(3) ?
C3 C4 H4 . . 121.0 ?
C5 C4 H4 . . 121.0 ?
N1 C5 C4 . . 122.0(3) ?
N1 C5 C11 . . 114.8(2) ?
C4 C5 C11 . . 123.2(3) ?
N2 C6 C7 . . 121.7(3) ?
N2 C6 H6 . . 119.1 ?
C7 C6 H6 . . 119.1 ?
C8 C7 C6 . . 118.6(3) ?
C8 C7 H7 . . 120.7 ?
C6 C7 H7 . . 120.7 ?
C7 C8 C9 . . 120.6(3) ?
C7 C8 H8A . . 119.7 ?
C9 C8 H8A . . 119.7 ?
C8 C9 C10 . . 118.6(3) ?
C8 C9 H9A . . 120.7 ?
C10 C9 H9A . . 120.7 ?
N2 C10 C9 . . 121.1(3) ?
N2 C10 C11 . . 113.8(2) ?
C9 C10 C11 . . 125.1(3) ?
O2 C11 O1 . . 113.5(2) ?
O2 C11 C5 . . 109.6(2) ?
O1 C11 C5 . . 105.0(2) ?
O2 C11 C10 . . 112.1(2) ?
O1 C11 C10 . . 108.2(2) ?
C5 C11 C10 . . 108.0(2) ?
O3 C12 O4 . . 123.4(3) ?
O3 C12 C13 . . 118.4(3) ?
O4 C12 C13 . . 118.2(3) ?
C12 C13 H13A . . 109.5 ?
C12 C13 H13B . . 109.5 ?
H13A C13 H13B . . 109.5 ?
C12 C13 H13C . . 109.5 ?
H13A C13 H13C . . 109.5 ?
H13B C13 H13C . . 109.5 ?

loop_
_geom_bond_atom_site_label_1
_geom_bond_atom_site_label_2
_geom_bond_site_symmetry_2
_geom_bond_distance
_geom_bond_publ_flag
Mn1 N1 . 2.025(2) yes
Mn1 N1 3_666 2.025(2) ?
Mn1 N2 . 2.002(3) yes
Mn1 N2 3_666 2.002(3) ?
Mn1 O1 3_666 2.409(2) ?
Mn1 O1 . 2.409(2) yes
O1 C11 . 1.415(3) ?
O1 H1O . 0.870(10) ?
O2 C11 . 1.377(3) ?
O2 H2O . 0.858(10) ?
O4 C12 . 1.259(4) ?
O3 C12 . 1.246(4) ?
O1W H1W1 . 0.854(10) ?
O1W H1W2 . 0.854(10) ?
O2W H2W1 . 0.856(10) ?
O2W H2W2 . 0.852(10) ?
N1 C1 . 1.335(3) ?
N1 C5 . 1.342(4) ?
N2 C10 . 1.341(3) ?
N2 C6 . 1.343(4) ?
C1 C2 . 1.389(5) ?
C1 H1 . 0.9300 ?
C2 C3 . 1.376(5) ?
C2 H2 . 0.9300 ?
C3 C4 . 1.382(4) ?
C3 H3 . 0.9300 ?
C4 C5 . 1.388(4) ?
C4 H4 . 0.9300 ?
C5 C11 . 1.519(4) ?
C6 C7 . 1.363(4) ?
C6 H6 . 0.9300 ?
C7 C8 . 1.360(5) ?
C7 H7 . 0.9300 ?
C8 C9 . 1.368(5) ?
C8 H8A . 0.9300 ?
C9 C10 . 1.374(4) ?
C9 H9A . 0.9300 ?
C10 C11 . 1.548(4) ?
C12 C13 . 1.508(5) ?
C13 H13A . 0.9600 ?
C13 H13B . 0.9600 ?
C13 H13C . 0.9600 ?

loop_
_geom_hbond_atom_site_label_D
_geom_hbond_atom_site_label_H
_geom_hbond_atom_site_label_A
_geom_hbond_site_symmetry_A
_geom_hbond_distance_DH
_geom_hbond_distance_HA
_geom_hbond_distance_DA
_geom_hbond_angle_DHA
_geom_hbond_publ_flag
O1 H1o O3 . 0.870(10) 1.730(10) 2.595(3) 179(4) yes
O2 H2o O4 . 0.860(10) 1.76(2) 2.605(3) 166(5) yes
O1w H1w1 O3 . 0.850(10) 1.92(2) 2.757(4) 168(6) yes
O1w H1w2 O2w . 0.850(10) 1.910(10) 2.758(5) 172(6) yes
O2w H2w1 O4 1_655 0.860(10) 2.01(3) 2.788(4) 150(5) yes
O2w H2w2 O1w 2_655 0.850(10) 1.96(4) 2.737(5) 150(7) yes

loop_
_geom_torsion_atom_site_label_1
_geom_torsion_atom_site_label_2
_geom_torsion_atom_site_label_3
_geom_torsion_atom_site_label_4
_geom_torsion_site_symmetry_1
_geom_torsion
N2 Mn1 O1 C11 . 44.65(15)
N2 Mn1 O1 C11 3_666 -135.35(15)
N1 Mn1 O1 C11 . -47.45(14)
N1 Mn1 O1 C11 3_666 132.55(14)
N2 Mn1 N1 C1 . 130.6(2)
N2 Mn1 N1 C1 3_666 -49.4(2)
O1 Mn1 N1 C1 3_666 26.3(2)
O1 Mn1 N1 C1 . -153.7(2)
N2 Mn1 N1 C5 . -50.88(19)
N2 Mn1 N1 C5 3_666 129.12(19)
O1 Mn1 N1 C5 3_666 -155.22(18)
O1 Mn1 N1 C5 . 24.78(18)
N1 Mn1 N2 C10 . 49.2(2)
N1 Mn1 N2 C10 3_666 -130.8(2)
O1 Mn1 N2 C10 3_666 155.31(19)
O1 Mn1 N2 C10 . -24.69(19)
N1 Mn1 N2 C6 . -130.8(3)
N1 Mn1 N2 C6 3_666 49.2(3)
O1 Mn1 N2 C6 3_666 -24.7(3)
O1 Mn1 N2 C6 . 155.3(3)
C5 N1 C1 C2 . -0.8(4)
Mn1 N1 C1 C2 . 177.7(2)
N1 C1 C2 C3 . 0.1(5)
C1 C2 C3 C4 . 0.6(5)
C2 C3 C4 C5 . -0.7(5)
C1 N1 C5 C4 . 0.6(4)
Mn1 N1 C5 C4 . -177.9(2)
C1 N1 C5 C11 . -179.4(2)
Mn1 N1 C5 C11 . 2.0(3)
C3 C4 C5 N1 . 0.1(4)
C3 C4 C5 C11 . -179.9(3)
C10 N2 C6 C7 . 0.9(5)
Mn1 N2 C6 C7 . -179.0(2)
N2 C6 C7 C8 . -0.7(5)
C6 C7 C8 C9 . -0.8(7)
C7 C8 C9 C10 . 2.1(6)
C6 N2 C10 C9 . 0.4(4)
Mn1 N2 C10 C9 . -179.6(2)
C6 N2 C10 C11 . -179.7(2)
Mn1 N2 C10 C11 . 0.2(3)
C8 C9 C10 N2 . -1.9(5)
C8 C9 C10 C11 . 178.2(3)
Mn1 O1 C11 O2 . 179.20(19)
Mn1 O1 C11 C5 . 59.45(18)
Mn1 O1 C11 C10 . -55.69(18)
N1 C5 C11 O2 . -172.1(2)
C4 C5 C11 O2 . 7.8(4)
N1 C5 C11 O1 . -49.9(3)
C4 C5 C11 O1 . 130.1(3)
N1 C5 C11 C10 . 65.4(3)
C4 C5 C11 C10 . -114.6(3)
N2 C10 C11 O2 . 171.8(2)
C9 C10 C11 O2 . -8.3(4)
N2 C10 C11 O1 . 45.9(3)
C9 C10 C11 O1 . -134.2(3)
N2 C10 C11 C5 . -67.3(3)
C9 C10 C11 C5 . 112.6(3)
